data_4062851
_journal_name_full Organometallics
_journal_year 2004
_chemical_formula_sum 'C16 H40 Cd2 Cl4 N8 O8'
_chemical_formula_weight 839.16
_space_group_IT_number 62
_symmetry_cell_setting orthorhombic
_symmetry_space_group_name_Hall '-P 2ac 2n'
_symmetry_space_group_name_H-M 'P n m a'
_cell_angle_alpha 90.00
_cell_angle_beta 90.00
_cell_angle_gamma 90.00
_cell_formula_units_Z 4
_cell_length_a 12.5374(10)
_cell_length_b 15.2365(13)
_cell_length_c 15.5517(13)
_cell_measurement_temperature 173(2)
_cell_volume 2970.8(4)
_diffrn_ambient_temperature 173(2)
_exptl_crystal_density_diffrn 1.876
_cod_depositor_comments
;
The following automatic conversions were performed:
'_symmetry_cell_setting' value 'Orthorhombic' changed to 'orthorhombic'
according to '/home/saulius/struct/CIF-dictionaries/cif_core.dic'
dictionary named 'cif_core.dic' version 2.4.1 from 2010-06-29.

Automatic conversion script
Id: cif_fix_enum 1527 2010-12-29 10:47:43Z saulius 
;
_cod_original_sg_symbol_H-M 'P ? ? ?'
_cod_database_code 4062851

loop_
_symmetry_equiv_pos_as_xyz
'x, y, z'
'-x+1/2, -y, z+1/2'
'-x, y+1/2, -z'
'x+1/2, -y+1/2, -z+1/2'
'-x, -y, -z'
'x-1/2, y, -z-1/2'
'x, -y-1/2, z'
'-x-1/2, y-1/2, z-1/2'

loop_
_atom_site_label
_atom_site_type_symbol
_atom_site_fract_x
_atom_site_fract_y
_atom_site_fract_z
_atom_site_U_iso_or_equiv
_atom_site_adp_type
_atom_site_occupancy
_atom_site_symmetry_multiplicity
_atom_site_calc_flag
_atom_site_refinement_flags
_atom_site_disorder_assembly
_atom_site_disorder_group
Cd1 Cd 0.27001(5) 0.2500 0.09891(4) 0.0244(2) Uani 1 2 d S . .
Cd2 Cd 0.01527(6) 0.2500 -0.03194(5) 0.0273(2) Uani 1 2 d S . .
Cl1 Cl 0.22276(16) 0.48956(13) 0.36065(13) 0.0409(5) Uani 1 1 d . . .
C1 C 0.4347(8) 0.2500 -0.0568(6) 0.038(3) Uani 1 2 d SD . .
H1A H 0.4093 0.2500 -0.1171 0.046 Uiso 1 2 calc SR A 1
H1B H 0.5136 0.2500 -0.0546 0.046 Uiso 1 2 calc SR A 1
C3 C 0.4047(6) 0.0759(5) 0.1128(4) 0.041(2) Uani 1 1 d D . .
H3A H 0.4555 0.0366 0.1427 0.050 Uiso 1 1 calc R B 1
H3B H 0.3489 0.0390 0.0861 0.050 Uiso 1 1 calc R B 1
C5 C 0.3793(9) 0.2500 0.2836(6) 0.042(3) Uani 1 2 d SD . .
H5A H 0.3957 0.2500 0.3459 0.050 Uiso 1 2 calc SR C 1
H5B H 0.3010 0.2500 0.2755 0.050 Uiso 1 2 calc SR C 1
N1 N 0.3854(9) 0.1806(7) -0.0032(7) 0.032(3) Uani 0.50 1 d PD D 1
H1 H 0.3457 0.1459 -0.0374 0.039 Uiso 0.50 1 calc PR D 1
C2 C 0.4606(10) 0.1241(9) 0.0464(8) 0.042(4) Uani 0.50 1 d PD D 1
H2A H 0.4959 0.0823 0.0069 0.051 Uiso 0.50 1 calc PR D 1
H2B H 0.5164 0.1612 0.0730 0.051 Uiso 0.50 1 calc PR D 1
N2 N 0.3546(9) 0.1362(7) 0.1767(7) 0.031(3) Uani 0.50 1 d PD D 1
H2 H 0.3043 0.1061 0.2056 0.037 Uiso 0.50 1 calc PR D 1
C4 C 0.4285(10) 0.1769(8) 0.2406(9) 0.046(5) Uani 0.50 1 d PD D 1
H4A H 0.4496 0.1323 0.2837 0.055 Uiso 0.50 1 calc PR D 1
H4B H 0.4938 0.1971 0.2108 0.055 Uiso 0.50 1 calc PR D 1
N1' N 0.3732(8) 0.1376(7) 0.0427(7) 0.032(3) Uani 0.50 1 d PD D 2
H1' H 0.3322 0.1076 0.0054 0.038 Uiso 0.50 1 calc PR D 2
C2' C 0.4650(10) 0.1744(8) -0.0065(9) 0.041(5) Uani 0.50 1 d PD D 2
H2'1 H 0.5222 0.1914 0.0341 0.049 Uiso 0.50 1 calc PR D 2
H2'2 H 0.4939 0.1286 -0.0452 0.049 Uiso 0.50 1 calc PR D 2
N2' N 0.3402(9) 0.1843(7) 0.2197(7) 0.033(3) Uani 0.50 1 d PD D 2
H2' H 0.2890 0.1516 0.2446 0.040 Uiso 0.50 1 calc PR D 2
C4' C 0.4270(11) 0.1248(9) 0.1896(8) 0.040(5) Uani 0.50 1 d PD D 2
H4'1 H 0.4918 0.1604 0.1797 0.048 Uiso 0.50 1 calc PR D 2
H4'2 H 0.4433 0.0827 0.2363 0.048 Uiso 0.50 1 calc PR D 2
C6 C -0.2341(9) 0.2500 -0.0209(9) 0.089(6) Uani 1 2 d SD . .
H6A H -0.1784 0.2500 0.0242 0.107 Uiso 1 2 calc SR D 1
H6B H -0.3056 0.2500 0.0061 0.107 Uiso 1 2 calc SR D 1
C8 C -0.0607(8) 0.0778(6) -0.1216(6) 0.074(3) Uani 1 1 d D . .
H8A H 0.0020 0.0502 -0.0940 0.088 Uiso 1 1 calc R D 1
H8B H -0.1098 0.0307 -0.1406 0.088 Uiso 1 1 calc R D 1
C10 C 0.1101(9) 0.2500 -0.2203(7) 0.053(3) Uani 1 2 d SD . .
H10A H 0.0778 0.2500 -0.2784 0.063 Uiso 1 2 calc SR D 1
H10B H 0.1889 0.2500 -0.2242 0.063 Uiso 1 2 calc SR D 1
C7 C -0.2214(12) 0.1808(10) -0.0794(10) 0.071(7) Uani 0.50 1 d PD D 1
H7A H -0.2201 0.2033 -0.1391 0.085 Uiso 0.50 1 calc PR D 1
H7B H -0.2808 0.1383 -0.0739 0.085 Uiso 0.50 1 calc PR D 1
N3 N -0.1172(10) 0.1376(9) -0.0575(9) 0.048(6) Uani 0.50 1 d PD D 1
H3 H -0.1261 0.1074 -0.0084 0.058 Uiso 0.50 1 calc PR D 1
C9 C -0.0277(11) 0.1282(10) -0.1934(8) 0.049(5) Uani 0.50 1 d PD D 1
H9A H -0.0853 0.1683 -0.2123 0.058 Uiso 0.50 1 calc PR D 1
H9B H -0.0078 0.0896 -0.2421 0.058 Uiso 0.50 1 calc PR D 1
N4 N 0.0665(10) 0.1786(8) -0.1623(8) 0.035(4) Uani 0.50 1 d PD D 1
H4 H 0.1194 0.1406 -0.1504 0.043 Uiso 0.50 1 calc PR D 1
C7' C -0.1600(10) 0.1164(11) -0.1057(11) 0.068(8) Uani 0.50 1 d PD D 2
H7'1 H -0.2136 0.0702 -0.0939 0.082 Uiso 0.50 1 calc PR D 2
H7'2 H -0.1835 0.1499 -0.1568 0.082 Uiso 0.50 1 calc PR D 2
N3' N -0.1515(11) 0.1763(9) -0.0302(10) 0.042(4) Uani 0.50 1 d PD D 2
H3' H -0.1541 0.1432 0.0177 0.051 Uiso 0.50 1 calc PR D 2
C9' C 0.0428(12) 0.1760(9) -0.2253(8) 0.045(5) Uani 0.50 1 d PD D 2
H9'1 H 0.0734 0.1317 -0.2648 0.054 Uiso 0.50 1 calc PR D 2
H9'2 H -0.0284 0.1932 -0.2471 0.054 Uiso 0.50 1 calc PR D 2
N4' N 0.0336(9) 0.1393(8) -0.1369(8) 0.029(3) Uani 0.50 1 d PD D 2
H4' H 0.0938 0.1093 -0.1255 0.035 Uiso 0.50 1 calc PR D 2
Cl2 Cl 0.11673(16) 0.36137(13) 0.06491(14) 0.0498(6) Uani 1 1 d . D .
O1 O 0.1757(4) 0.4393(4) 0.2947(4) 0.073(2) Uani 1 1 d . . .
O2 O 0.2119(5) 0.5804(4) 0.3459(4) 0.081(2) Uani 1 1 d . . .
O3 O 0.3325(5) 0.4672(4) 0.3691(4) 0.076(2) Uani 1 1 d . . .
O4 O 0.1727(6) 0.4696(5) 0.4402(4) 0.085(2) Uani 1 1 d . . .

loop_
_atom_site_aniso_label
_atom_site_aniso_U_11
_atom_site_aniso_U_22
_atom_site_aniso_U_33
_atom_site_aniso_U_23
_atom_site_aniso_U_13
_atom_site_aniso_U_12
Cd1 0.0189(4) 0.0289(4) 0.0253(4) 0.000 -0.0008(3) 0.000
Cd2 0.0211(4) 0.0349(5) 0.0259(4) 0.000 -0.0031(3) 0.000
Cl1 0.0323(11) 0.0395(12) 0.0510(13) -0.0159(10) 0.0064(10) 0.0004(10)
C1 0.039(7) 0.060(8) 0.015(6) 0.000 -0.002(5) 0.000
C3 0.056(6) 0.026(4) 0.042(5) 0.007(4) -0.010(4) -0.001(4)
C5 0.042(7) 0.070(9) 0.014(6) 0.000 -0.008(5) 0.000
N1 0.035(9) 0.044(9) 0.018(8) -0.007(6) 0.012(7) -0.019(7)
C2 0.026(10) 0.043(11) 0.057(13) -0.024(9) -0.004(9) 0.008(8)
N2 0.026(8) 0.029(8) 0.038(9) 0.014(6) 0.011(7) 0.018(7)
C4 0.041(11) 0.056(13) 0.041(12) 0.022(9) -0.005(9) -0.005(10)
N1' 0.024(7) 0.035(8) 0.036(9) -0.008(6) -0.002(6) -0.009(6)
C2' 0.032(10) 0.054(12) 0.036(11) -0.030(9) 0.016(9) -0.017(10)
N2' 0.025(7) 0.035(8) 0.041(9) 0.002(6) 0.010(7) 0.015(6)
C4' 0.045(11) 0.022(9) 0.052(13) 0.020(8) 0.031(10) 0.025(9)
C6 0.012(6) 0.21(2) 0.043(10) 0.000 -0.009(6) 0.000
C8 0.099(9) 0.035(5) 0.086(9) -0.002(6) -0.033(7) -0.017(6)
C10 0.034(7) 0.089(11) 0.035(8) 0.000 0.003(6) 0.000
C7 0.048(13) 0.101(18) 0.063(15) 0.027(13) -0.050(12) -0.039(13)
N3 0.008(8) 0.047(12) 0.090(17) 0.058(11) -0.021(9) -0.008(8)
C9 0.051(12) 0.049(12) 0.046(12) -0.017(9) -0.008(10) 0.004(9)
N4 0.014(8) 0.040(10) 0.052(12) -0.010(8) -0.006(8) 0.007(7)
C7' 0.014(10) 0.092(18) 0.099(18) 0.058(14) -0.035(11) -0.018(11)
N3' 0.035(11) 0.060(13) 0.031(9) -0.001(8) 0.006(8) -0.010(8)
C9' 0.041(12) 0.057(12) 0.035(11) -0.011(9) -0.009(9) 0.006(9)
N4' 0.030(9) 0.022(8) 0.036(9) -0.003(6) 0.000(7) -0.002(6)
Cl2 0.0367(12) 0.0403(12) 0.0725(15) -0.0268(11) -0.0261(11) 0.0160(10)
O1 0.046(4) 0.087(5) 0.087(5) -0.051(4) -0.008(3) -0.002(4)
O2 0.095(6) 0.052(4) 0.095(5) -0.001(4) -0.002(4) 0.010(4)
O3 0.045(4) 0.077(5) 0.106(6) -0.029(4) -0.008(4) 0.008(4)
O4 0.098(5) 0.093(6) 0.065(5) -0.013(4) 0.026(4) -0.014(5)

loop_
_geom_bond_atom_site_label_1
_geom_bond_atom_site_label_2
_geom_bond_distance
_geom_bond_site_symmetry_2
_geom_bond_publ_flag
Cd1 N2' 2.303(12) . ?
Cd1 N2' 2.303(12) 7_565 ?
Cd1 N1' 2.317(11) . ?
Cd1 N1' 2.317(11) 7_565 ?
Cd1 N2 2.365(11) . ?
Cd1 N2 2.365(11) 7_565 ?
Cd1 N1 2.394(12) . ?
Cd1 N1 2.394(12) 7_565 ?
Cd1 Cl2 2.6176(19) 7_565 ?
Cd1 Cl2 2.6177(19) . ?
Cd2 N4' 2.359(13) . ?
Cd2 N4' 2.359(13) 7_565 ?
Cd2 N3' 2.374(16) 7_565 ?
Cd2 N3' 2.374(16) . ?
Cd2 N4 2.388(14) . ?
Cd2 N4 2.388(14) 7_565 ?
Cd2 N3 2.418(15) 7_565 ?
Cd2 N3 2.418(15) . ?
Cd2 Cl2 2.6012(19) 7_565 ?
Cd2 Cl2 2.6012(19) . ?
Cl1 O2 1.409(6) . ?
Cl1 O1 1.410(5) . ?
Cl1 O4 1.420(6) . ?
Cl1 O3 1.424(6) . ?
C1 C2' 1.443(9) . ?
C1 C2' 1.443(9) 7_565 ?
C1 N1 1.482(7) . ?
C1 N1 1.482(7) 7_565 ?
C3 C4' 1.434(9) . ?
C3 C2 1.447(9) . ?
C3 N2 1.492(8) . ?
C3 N1' 1.493(8) . ?
C5 C4 1.439(9) . ?
C5 C4 1.439(9) 7_565 ?
C5 N2' 1.493(8) 7_565 ?
C5 N2' 1.493(8) . ?
N1 C2 1.491(8) . ?
N2 C4 1.493(8) . ?
N1' C2' 1.492(8) . ?
N2' C4' 1.492(8) . ?
C6 C7 1.402(10) . ?
C6 C7 1.402(10) 7_565 ?
C6 N3' 1.535(8) . ?
C6 N3' 1.535(8) 7_565 ?
C8 C7' 1.398(9) . ?
C8 C9 1.416(9) . ?
C8 N3 1.524(8) . ?
C8 N4' 1.527(8) . ?
C10 C9' 1.410(9) . ?
C10 C9' 1.410(9) 7_565 ?
C10 N4 1.516(8) . ?
C10 N4 1.516(8) 7_565 ?
C7 N3 1.502(8) . ?
C9 N4 1.490(8) . ?
C7' N3' 1.490(8) . ?
C9' N4' 1.488(8) . ?
